data_7057783
loop_
_publ_author_name
'Gushchin, Artem L.'
'Shmelev, Nikita Y.'
'Malysheva, Svetlana F.'
'Artem&#x2019;ev, Alexander V.'
'Belogorlova, Nataliya A.'
'Abramov, Pavel A.'
'Kompan&#x2019;kov, Nikolay B.'
'Manoury, Eric'
'Poli, Rinaldo'
'Sheven, Dmitriy G.'
'Llusar, Rosa'
'Sokolov, Maxim N.'

_publ_section_title
;
 Hemilability of phosphine-thioether ligands coordinated to trinuclear
 Mo3S4 cluster and its effect on hydrogenation catalysis
;
_journal_issue 21
_journal_name_full 'New Journal of Chemistry'
_journal_page_first 17708
_journal_paper_doi 10.1039/C8NJ03720E
_journal_volume 42
_journal_year 2018
_chemical_formula_sum 'C74 H84 Cl3 F6 Mo3 N P4 S7'
_chemical_formula_weight 1843.89
_space_group_crystal_system triclinic
_space_group_IT_number 2
_space_group_name_Hall '-P 1'
_space_group_name_H-M_alt 'P -1'
_symmetry_space_group_name_Hall '-P 1'
_symmetry_space_group_name_H-M 'P -1'
_atom_sites_solution_hydrogens geom
_atom_sites_solution_primary direct
_atom_sites_solution_secondary difmap
_audit_creation_method SHELXL-2017/1
_audit_update_record
;
2018-01-13 deposited with the CCDC.
2018-09-27 downloaded from the CCDC.
;
_cell_angle_alpha 82.994(3)
_cell_angle_beta 89.774(2)
_cell_angle_gamma 77.908(3)
_cell_formula_units_Z 2
_cell_length_a 12.2513(8)
_cell_length_b 12.3807(9)
_cell_length_c 27.167(2)
_cell_measurement_reflns_used 9903
_cell_measurement_temperature 150(2)
_cell_measurement_theta_max 26.4705
_cell_measurement_theta_min 2.2665
_cell_volume 3998.2(5)
_computing_cell_refinement 'SAINT (Bruker-AXS, 2004)'
_computing_data_collection 'APEX2 (Bruker-AXS, 2004)'
_computing_data_reduction 'SAINT (Bruker-AXS, 2004)'
_computing_molecular_graphics 'ShelXle (H\"ubschle, 2011)'
_computing_publication_material 'CIFTAB-2014 (Sheldrick, 2014)'
_computing_structure_refinement 'SHELXL-2014 (Sheldrick, 2014)'
_computing_structure_solution 'SHELXS-2014 (Sheldrick, 2014)'
_diffrn_ambient_temperature 150(2)
_diffrn_detector_area_resol_mean 25
_diffrn_measured_fraction_theta_full 0.999
_diffrn_measured_fraction_theta_max 0.989
_diffrn_measurement_device 'four-circle diffractometer'
_diffrn_measurement_device_type 'Bruker Apex Duo'
_diffrn_measurement_method '\f and \w scans'
_diffrn_radiation_monochromator graphite
_diffrn_radiation_probe x-ray
_diffrn_radiation_source 'fine-focus sealed tube'
_diffrn_radiation_type MoK\a
_diffrn_radiation_wavelength 0.71073
_diffrn_reflns_av_R_equivalents 0.0454
_diffrn_reflns_av_unetI/netI 0.0513
_diffrn_reflns_Laue_measured_fraction_full 0.999
_diffrn_reflns_Laue_measured_fraction_max 0.989
_diffrn_reflns_limit_h_max 14
_diffrn_reflns_limit_h_min -15
_diffrn_reflns_limit_k_max 15
_diffrn_reflns_limit_k_min -15
_diffrn_reflns_limit_l_max 34
_diffrn_reflns_limit_l_min -34
_diffrn_reflns_number 60053
_diffrn_reflns_point_group_measured_fraction_full 0.999
_diffrn_reflns_point_group_measured_fraction_max 0.989
_diffrn_reflns_theta_full 25.500
_diffrn_reflns_theta_max 26.604
_diffrn_reflns_theta_min 0.755
_diffrn_source 'sealed X-ray tube'
_exptl_absorpt_coefficient_mu 0.882
_exptl_absorpt_correction_T_max 0.7430
_exptl_absorpt_correction_T_min 0.5432
_exptl_absorpt_correction_type multi-scan
_exptl_absorpt_process_details 'SADABS (Bruker-AXS, 2004)'
_exptl_crystal_colour green
_exptl_crystal_density_diffrn 1.532
_exptl_crystal_description plate
_exptl_crystal_F_000 1876
_exptl_crystal_size_max 0.200
_exptl_crystal_size_mid 0.140
_exptl_crystal_size_min 0.080
_refine_diff_density_max 1.868
_refine_diff_density_min -0.868
_refine_diff_density_rms 0.130
_refine_ls_extinction_method none
_refine_ls_goodness_of_fit_ref 1.057
_refine_ls_hydrogen_treatment constr
_refine_ls_matrix_type full
_refine_ls_number_parameters 851
_refine_ls_number_reflns 16593
_refine_ls_number_restraints 12
_refine_ls_restrained_S_all 1.060
_refine_ls_R_factor_all 0.0742
_refine_ls_R_factor_gt 0.0523
_refine_ls_shift/su_max 0.002
_refine_ls_shift/su_mean 0.000
_refine_ls_structure_factor_coef Fsqd
_refine_ls_weighting_details 'w=1/[\s^2^(Fo^2^)+(0.0622P)^2^+10.9909P] where P=(Fo^2^+2Fc^2^)/3'
_refine_ls_weighting_scheme calc
_refine_ls_wR_factor_gt 0.1288
_refine_ls_wR_factor_ref 0.1390
_reflns_Friedel_coverage 0.000
_reflns_number_gt 12779
_reflns_number_total 16593
_reflns_threshold_expression >2\s(I)
_cod_data_source_file c8nj03720e2.cif
_cod_data_source_block 16
_cod_depositor_comments 'Adding full bibliography for 7057783--7057785.cif.'
_cod_original_cell_volume 3998.1(5)
_cod_database_code 7057783
_shelx_shelxl_version_number 2017/1
_shelx_space_group_comment
;
The symmetry employed for this shelxl refinement is uniquely defined
by the following loop, which should always be used as a source of
symmetry information in preference to the above space-group names.
They are only intended as comments.
;
_shelx_estimated_absorpt_t_min 0.843
_shelx_estimated_absorpt_t_max 0.933

loop_
_space_group_symop_operation_xyz
'x, y, z'
'-x, -y, -z'

loop_
_atom_site_label
_atom_site_type_symbol
_atom_site_fract_x
_atom_site_fract_y
_atom_site_fract_z
_atom_site_U_iso_or_equiv
_atom_site_adp_type
_atom_site_occupancy
_atom_site_site_symmetry_order
_atom_site_calc_flag
_atom_site_refinement_flags_posn
_atom_site_refinement_flags_adp
_atom_site_refinement_flags_occupancy
_atom_site_disorder_assembly
_atom_site_disorder_group
C1 C 0.1691(4) 0.4676(4) 0.36647(16) 0.0226(10) Uani 1 1 d . . . . .
C2 C 0.2168(5) 0.4752(4) 0.41198(18) 0.0323(12) Uani 1 1 d . . . . .
H2A H 0.294765 0.449267 0.417946 0.039 Uiso 1 1 calc R U . . .
C3 C 0.1499(5) 0.5204(5) 0.4482(2) 0.0391(13) Uani 1 1 d . . . . .
H3A H 0.182654 0.528079 0.478921 0.047 Uiso 1 1 calc R U . . .
C4 C 0.0363(5) 0.5547(5) 0.4407(2) 0.0373(13) Uani 1 1 d . . . . .
H4A H -0.008972 0.585284 0.466203 0.045 Uiso 1 1 calc R U . . .
C5 C -0.0117(5) 0.5445(4) 0.39596(19) 0.0326(12) Uani 1 1 d . . . . .
H5A H -0.090295 0.566844 0.390942 0.039 Uiso 1 1 calc R U . . .
C6 C 0.0542(4) 0.5021(4) 0.35857(18) 0.0263(10) Uani 1 1 d . . . . .
H6A H 0.021364 0.496365 0.327629 0.032 Uiso 1 1 calc R U . . .
C7 C 0.2740(5) -0.4159(6) 0.1833(3) 0.061(2) Uani 1 1 d . . . . .
H7A H 0.196717 -0.415188 0.179589 0.073 Uiso 1 1 calc R U . . .
C8 C 0.3101(5) -0.3718(4) 0.2224(2) 0.0436(15) Uani 1 1 d . . . . .
C9 C 0.4212(5) -0.3766(5) 0.2272(3) 0.0484(16) Uani 1 1 d . . . . .
H9A H 0.448504 -0.346667 0.254034 0.058 Uiso 1 1 calc R U . . .
C10 C 0.4947(5) -0.4241(5) 0.1939(3) 0.0531(17) Uani 1 1 d . . . . .
H10A H 0.572304 -0.428450 0.198731 0.064 Uiso 1 1 calc R U . . .
C11 C 0.4590(5) -0.4652(5) 0.1540(2) 0.0479(16) Uani 1 1 d . . . . .
H11A H 0.510425 -0.495504 0.130495 0.057 Uiso 1 1 calc R U . . .
C12 C 0.3482(6) -0.4618(7) 0.1487(3) 0.069(2) Uani 1 1 d . . . . .
H12A H 0.321300 -0.490801 0.121429 0.083 Uiso 1 1 calc R U . . .
C13 C 0.3916(4) 0.4070(4) 0.3332(2) 0.0302(11) Uani 1 1 d . . . . .
H13A H 0.406732 0.481447 0.336100 0.036 Uiso 1 1 calc R U . . .
H13B H 0.408843 0.360241 0.365647 0.036 Uiso 1 1 calc R U . . .
C14 C 0.4620(4) 0.3533(4) 0.2928(2) 0.0305(11) Uani 1 1 d . . . . .
H14A H 0.541494 0.354069 0.298673 0.037 Uiso 1 1 calc R U . . .
H14B H 0.438369 0.396697 0.260094 0.037 Uiso 1 1 calc R U . . .
C15 C 0.5440(4) 0.1328(4) 0.3416(2) 0.0344(12) Uani 1 1 d . . . . .
H15A H 0.620038 0.143515 0.333375 0.041 Uiso 1 1 calc R U . . .
H15B H 0.523363 0.164160 0.373030 0.041 Uiso 1 1 calc R U . . .
C17 C 0.5452(5) 0.0092(5) 0.3493(2) 0.0408(14) Uani 1 1 d . . . . .
H17A H 0.467562 -0.000909 0.353755 0.049 Uiso 1 1 calc R U . . .
H17B H 0.573266 -0.023213 0.318936 0.049 Uiso 1 1 calc R U . . .
C18 C 0.6159(4) -0.0549(4) 0.3932(2) 0.0344(12) Uani 1 1 d . . . . .
C19 C 0.6013(5) -0.0226(5) 0.4404(2) 0.0426(14) Uani 1 1 d . . . . .
H19A H 0.551411 0.045135 0.444962 0.051 Uiso 1 1 calc R U . . .
C20 C 0.0664(6) 0.2420(6) 0.0970(2) 0.0550(19) Uani 1 1 d . . . . .
H20A H 0.045384 0.169969 0.107831 0.066 Uiso 1 1 calc R U . A 3
H20B H 0.029285 0.271745 0.064425 0.066 Uiso 1 1 calc R U . A 3
C1S C 0.4068(6) 0.8074(7) 0.4288(3) 0.0620(19) Uani 1 1 d . . . . .
H1S1 H 0.384615 0.888748 0.425643 0.093 Uiso 1 1 calc R U . . .
H1S2 H 0.474743 0.782477 0.449565 0.093 Uiso 1 1 calc R U . . .
H1S3 H 0.346718 0.774660 0.444032 0.093 Uiso 1 1 calc R U . . .
C21 C 0.0490(5) 0.4701(5) 0.11549(17) 0.0341(13) Uani 1 1 d . . . . .
H21A H 0.005454 0.530226 0.132920 0.041 Uiso 1 1 calc R U . . .
H21B H 0.128963 0.465824 0.122832 0.041 Uiso 1 1 calc R U . . .
C22 C 0.0281(6) 0.5033(5) 0.05957(19) 0.0455(16) Uani 1 1 d . . . . .
H22A H 0.080823 0.451575 0.041163 0.055 Uiso 1 1 calc R U . . .
H22B H -0.048799 0.498441 0.050641 0.055 Uiso 1 1 calc R U . . .
C23 C 0.0438(6) 0.6207(6) 0.0454(2) 0.0489(17) Uani 1 1 d . . . . .
C24 C -0.0427(7) 0.7113(6) 0.0458(2) 0.062(2) Uani 1 1 d . . . . .
H24A H -0.115250 0.698797 0.053324 0.074 Uiso 1 1 calc R U . . .
C25 C -0.1372(5) 0.3595(5) 0.13396(19) 0.0392(14) Uani 1 1 d . . . . .
H25A H -0.160854 0.405937 0.101965 0.047 Uiso 1 1 calc R U . . .
H25B H -0.157767 0.286678 0.132903 0.047 Uiso 1 1 calc R U . . .
C26 C -0.1986(5) 0.4157(5) 0.17567(18) 0.0352(13) Uani 1 1 d . . . . .
H26A H -0.280215 0.429356 0.169548 0.042 Uiso 1 1 calc R U . . .
H26B H -0.177702 0.488172 0.177547 0.042 Uiso 1 1 calc R U . . .
C27 C -0.2193(4) 0.4073(4) 0.28049(18) 0.0261(10) Uani 1 1 d . . . . .
C28 C -0.2365(4) 0.3492(5) 0.32613(19) 0.0312(11) Uani 1 1 d . . . . .
H28A H -0.213937 0.270361 0.331460 0.037 Uiso 1 1 calc R U . . .
C29 C -0.2866(4) 0.4070(5) 0.3636(2) 0.0353(12) Uani 1 1 d . . . . .
H29A H -0.296814 0.367676 0.394983 0.042 Uiso 1 1 calc R U . . .
C30 C -0.3218(5) 0.5206(5) 0.3559(2) 0.0426(14) Uani 1 1 d . . . . .
H30A H -0.358396 0.559344 0.381477 0.051 Uiso 1 1 calc R U . . .
C2S C 0.4284(5) 0.7719(6) 0.3795(3) 0.0535(17) Uani 1 1 d . . . . .
C31 C -0.3037(5) 0.5782(5) 0.3110(2) 0.0465(15) Uani 1 1 d . . . . .
H31A H -0.327598 0.656943 0.305874 0.056 Uiso 1 1 calc R U . . .
C32 C -0.2513(5) 0.5231(5) 0.2733(2) 0.0375(13) Uani 1 1 d . . . . .
H32A H -0.237302 0.563627 0.242805 0.045 Uiso 1 1 calc R U . . .
C33 C -0.0037(4) 0.0823(4) 0.42638(16) 0.0269(11) Uani 1 1 d . . . . .
C34 C 0.0210(5) 0.1798(5) 0.43819(18) 0.0340(12) Uani 1 1 d . . . . .
H34A H 0.090640 0.197974 0.429341 0.041 Uiso 1 1 calc R U . . .
C35 C -0.0556(5) 0.2507(5) 0.46282(19) 0.0397(14) Uani 1 1 d . . . . .
H35A H -0.038938 0.318642 0.470186 0.048 Uiso 1 1 calc R U . . .
C36 C -0.1557(5) 0.2248(5) 0.4769(2) 0.0420(14) Uani 1 1 d . . . . .
H36A H -0.207960 0.273833 0.494216 0.050 Uiso 1 1 calc R U . . .
C37 C -0.1791(5) 0.1263(6) 0.4655(2) 0.0507(17) Uani 1 1 d . . . . .
H37A H -0.248125 0.107590 0.475119 0.061 Uiso 1 1 calc R U . . .
C38 C -0.1038(5) 0.0544(5) 0.4404(2) 0.0417(14) Uani 1 1 d . . . . .
H38A H -0.120582 -0.013399 0.432867 0.050 Uiso 1 1 calc R U . . .
C39 C 0.0543(5) -0.1305(4) 0.3922(2) 0.0385(13) Uani 1 1 d . . . . .
H39A H 0.063314 -0.171637 0.426082 0.046 Uiso 1 1 calc R U . . .
H39B H -0.025244 -0.117076 0.381803 0.046 Uiso 1 1 calc R U . . .
C40 C 0.1278(5) -0.1968(4) 0.3562(2) 0.0433(15) Uani 1 1 d . . . . .
H40A H 0.112669 -0.272739 0.358493 0.052 Uiso 1 1 calc R U . . .
H40B H 0.207342 -0.203459 0.365164 0.052 Uiso 1 1 calc R U . . .
C41 C 0.2113(5) -0.1945(4) 0.2539(2) 0.0336(12) Uani 1 1 d . . . . .
H41A H 0.193751 -0.165349 0.218589 0.040 Uiso 1 1 calc R U . . .
H41B H 0.281879 -0.174080 0.262863 0.040 Uiso 1 1 calc R U . . .
C42 C -0.0222(5) -0.1807(5) 0.2761(2) 0.0444(15) Uani 1 1 d . . . . .
H42A H -0.006099 -0.262571 0.284595 0.053 Uiso 1 1 calc R U . . .
H42B H -0.086524 -0.148779 0.295792 0.053 Uiso 1 1 calc R U . . .
C43 C 0.2292(6) -0.3222(4) 0.2596(3) 0.0480(16) Uani 1 1 d . . . . .
H43A H 0.258145 -0.352907 0.293508 0.058 Uiso 1 1 calc R U . . .
H43B H 0.156734 -0.343532 0.255135 0.058 Uiso 1 1 calc R U . . .
C44 C -0.0502(6) -0.1523(6) 0.2238(3) 0.0591(18) Uani 1 1 d . . . . .
H44A H 0.011397 -0.190993 0.204502 0.071 Uiso 1 1 calc R U . . .
H44B H -0.056948 -0.071215 0.214822 0.071 Uiso 1 1 calc R U . . .
C45 C -0.1616(6) -0.1844(6) 0.2090(3) 0.0558(18) Uani 1 1 d . . . . .
C46 C -0.1655(7) -0.2398(6) 0.1690(3) 0.0604(19) Uani 1 1 d . . . . .
H46A H -0.097437 -0.269154 0.153929 0.072 Uiso 1 1 calc R U . . .
C47 C -0.2612(7) -0.1503(6) 0.2338(3) 0.064(2) Uani 1 1 d . . . . .
H47A H -0.259807 -0.116349 0.263264 0.076 Uiso 1 1 calc R U . . .
C51 C -0.0289(9) 0.8198(7) 0.0359(3) 0.081(3) Uani 1 1 d . . . . .
H51A H -0.089620 0.880864 0.038007 0.098 Uiso 1 1 calc R U . . .
C52 C 0.0740(10) 0.8363(9) 0.0231(4) 0.110(4) Uani 1 1 d . U . . .
H52A H 0.086370 0.909876 0.016555 0.132 Uiso 1 1 calc R U . . .
C53 C 0.1602(10) 0.7473(9) 0.0195(5) 0.121(4) Uani 1 1 d . U . . .
H53A H 0.231042 0.759597 0.008867 0.145 Uiso 1 1 calc R U . . .
C54 C 0.1448(7) 0.6398(7) 0.0313(4) 0.088(3) Uani 1 1 d . . . . .
H54A H 0.205648 0.578802 0.029500 0.105 Uiso 1 1 calc R U . . .
C56 C 0.6589(5) -0.0881(5) 0.4810(2) 0.0447(15) Uani 1 1 d . . . . .
H56A H 0.647700 -0.064915 0.513003 0.054 Uiso 1 1 calc R U . . .
C57 C 0.7310(6) -0.1850(5) 0.4756(2) 0.0518(17) Uani 1 1 d . . . . .
H57A H 0.768085 -0.230878 0.503703 0.062 Uiso 1 1 calc R U . . .
C58 C 0.7496(6) -0.2159(6) 0.4289(3) 0.061(2) Uani 1 1 d . . . . .
H58A H 0.802039 -0.282259 0.424582 0.073 Uiso 1 1 calc R U . . .
C59 C 0.6927(5) -0.1512(5) 0.3881(2) 0.0479(16) Uani 1 1 d . . . . .
H59A H 0.706783 -0.173511 0.356068 0.058 Uiso 1 1 calc R U . . .
C64 C -0.3615(7) -0.1659(7) 0.2155(4) 0.080(3) Uani 1 1 d . . . . .
H64A H -0.429455 -0.142138 0.231881 0.097 Uiso 1 1 calc R U . . .
C65 C -0.3602(8) -0.2177(8) 0.1723(4) 0.086(3) Uani 1 1 d . . . . .
H65A H -0.428360 -0.226818 0.158588 0.104 Uiso 1 1 calc R U . . .
C66 C -0.2623(7) -0.2550(6) 0.1498(3) 0.065(2) Uani 1 1 d . . . . .
H66A H -0.261929 -0.291289 0.120943 0.079 Uiso 1 1 calc R U . . .
F2 F 0.4832(9) 0.6187(9) 0.0201(4) 0.092(3) Uiso 0.5 1 d . . P . .
F3A F 0.4647(6) 0.5345(5) 0.4428(2) 0.0721(17) Uiso 0.7 1 d . . P . .
F3B F 0.4029(17) 0.5732(16) 0.4617(7) 0.100(6) Uiso 0.3 1 d . . P . .
F4A F 0.5714(7) 0.5942(7) 0.4947(3) 0.099(3) Uiso 0.7 1 d . . P . .
F4B F 0.5961(12) 0.5516(13) 0.4748(6) 0.066(4) Uiso 0.3 1 d . . P . .
F5A F 0.6084(7) 0.4138(7) 0.4880(3) 0.105(2) Uiso 0.7 1 d . . P . .
F5B F 0.5324(15) 0.3944(14) 0.4682(6) 0.090(5) Uiso 0.3 1 d . . P . .
F6 F 0.6106(11) 0.5781(11) -0.0327(5) 0.127(4) Uiso 0.5 1 d . . P . .
F7 F 0.5852(17) 0.7233(17) -0.0023(7) 0.196(7) Uiso 0.5 1 d . . P . .
F8 F 0.7320(12) 0.5948(11) 0.0269(5) 0.131(4) Uiso 0.5 1 d . . P . .
F9 F 0.6286(11) 0.4885(11) 0.0443(5) 0.124(4) Uiso 0.5 1 d . . P . .
F10 F 0.6301(18) 0.6154(18) 0.0652(8) 0.208(8) Uiso 0.5 1 d . . P . .
P1 P 0.44602(10) 0.20909(10) 0.29219(5) 0.0258(3) Uani 1 1 d . . . . .
P2 P 0.01374(12) 0.33823(11) 0.14151(4) 0.0286(3) Uani 1 1 d . . . . .
P3 P 0.09947(12) -0.12690(11) 0.29188(5) 0.0311(3) Uani 1 1 d . . . . .
P4 P 0.500000 0.500000 0.500000 0.0487(6) Uani 1 2 d S . P . .
P5 P 0.6103(4) 0.6055(4) 0.01986(16) 0.0648(11) Uani 0.5 1 d . . P . .
S1 S 0.24065(10) 0.27894(10) 0.21726(4) 0.0226(2) Uani 1 1 d . . . . .
S2 S 0.05171(10) 0.10862(10) 0.21166(4) 0.0240(3) Uani 1 1 d . . . . .
S3 S 0.27475(10) 0.02886(9) 0.29320(5) 0.0246(3) Uani 1 1 d . . . . .
S4 S 0.04664(9) 0.25978(9) 0.32131(4) 0.0165(2) Uani 1 1 d . . . . .
S5 S 0.24654(9) 0.41851(9) 0.31500(4) 0.0204(2) Uani 1 1 d . . . . .
S6 S -0.16034(10) 0.32442(10) 0.23366(4) 0.0247(3) Uani 1 1 d . . . . .
S7 S 0.09908(11) 0.00099(10) 0.39127(4) 0.0272(3) Uani 1 1 d . . . . .
Cl1 Cl 0.01890(9) 0.48458(9) 0.23382(4) 0.0215(2) Uani 1 1 d . . . . .
Cl2 Cl 0.28911(10) 0.18246(10) 0.38890(4) 0.0257(2) Uani 1 1 d . . . . .
Cl4 Cl -0.11355(10) 0.07042(9) 0.31122(4) 0.0249(2) Uani 1 1 d . . . . .
Mo1 Mo 0.05697(3) 0.28036(3) 0.23412(2) 0.01728(10) Uani 1 1 d . . . . .
Mo2 Mo 0.08347(3) 0.08079(3) 0.29581(2) 0.01784(10) Uani 1 1 d . . . . .
Mo3 Mo 0.23657(3) 0.21561(3) 0.30030(2) 0.01728(10) Uani 1 1 d . . . . .
N1 N 0.4419(6) 0.7487(6) 0.3406(3) 0.074(2) Uani 1 1 d . . . . .
C16A C 0.5118(5) 0.1651(5) 0.2349(2) 0.0362(12) Uiso 0.3 1 d . . P B 1
H16A H 0.569131 0.096609 0.244647 0.043 Uiso 0.3 1 calc R U P B 1
H16B H 0.453850 0.143523 0.215174 0.043 Uiso 0.3 1 calc R U P B 1
C62A C 0.7537(6) 0.1024(6) 0.1702(3) 0.0543(17) Uiso 0.3 1 d . . P B 1
H62A H 0.793674 0.077000 0.200764 0.065 Uiso 0.3 1 calc R U P B 1
C63A C 0.7976(6) 0.0640(6) 0.1275(3) 0.0553(17) Uiso 0.3 1 d . . P B 1
H63A H 0.875738 0.037743 0.124904 0.066 Uiso 0.3 1 calc R U P B 1
C2A C 0.5631(18) 0.2370(17) 0.2025(8) 0.041(5) Uiso 0.3 1 d . . P B 1
H2A1 H 0.597193 0.283547 0.222522 0.050 Uiso 0.3 1 calc R U P B 1
H2A2 H 0.504838 0.287390 0.180598 0.050 Uiso 0.3 1 calc R U P B 1
C3A C 0.7155(19) 0.0643(19) 0.0829(8) 0.049(5) Uiso 0.3 1 d . . P B 1
H3AA H 0.746413 0.031290 0.054784 0.059 Uiso 0.3 1 calc R U P B 1
C4A C 0.606(2) 0.107(2) 0.0815(11) 0.077(8) Uiso 0.3 1 d . . P B 1
H4AA H 0.560439 0.101138 0.054369 0.092 Uiso 0.3 1 calc R U P B 1
C5A C 0.560(2) 0.164(2) 0.1230(10) 0.072(7) Uiso 0.3 1 d . . P B 1
H5A1 H 0.481962 0.193612 0.124820 0.087 Uiso 0.3 1 calc R U P B 1
C60A C 0.6548(6) 0.1755(6) 0.1697(3) 0.0577(18) Uiso 0.3 1 d . . P B 1
C16B C 0.5118(5) 0.1651(5) 0.2349(2) 0.0362(12) Uiso 0.7 1 d . . P B 2
H16C H 0.532812 0.082802 0.238924 0.043 Uiso 0.7 1 calc R U P B 2
H16D H 0.455772 0.188388 0.207419 0.043 Uiso 0.7 1 calc R U P B 2
C62B C 0.7537(6) 0.1024(6) 0.1702(3) 0.0543(17) Uiso 0.7 1 d . . P B 2
H62B H 0.793674 0.077000 0.200764 0.065 Uiso 0.7 1 calc R U P B 2
C63B C 0.7976(6) 0.0640(6) 0.1275(3) 0.0553(17) Uiso 0.7 1 d . . P B 2
H63B H 0.860442 0.003797 0.129097 0.066 Uiso 0.7 1 calc R U P B 2
C1A C 0.6133(7) 0.2101(7) 0.2203(3) 0.0363(18) Uiso 0.7 1 d . . P B 2
H1A1 H 0.673171 0.181269 0.245814 0.044 Uiso 0.7 1 calc R U P B 2
H1A2 H 0.595097 0.292302 0.218238 0.044 Uiso 0.7 1 calc R U P B 2
C3B C 0.7527(9) 0.1103(9) 0.0853(4) 0.061(3) Uiso 0.7 1 d . . P B 2
H3BA H 0.786268 0.087554 0.055600 0.073 Uiso 0.7 1 calc R U P B 2
C4B C 0.6562(10) 0.1929(10) 0.0825(5) 0.071(3) Uiso 0.7 1 d . . P B 2
H4BA H 0.622513 0.227243 0.051486 0.086 Uiso 0.7 1 calc R U P B 2
C5B C 0.6107(9) 0.2235(8) 0.1271(4) 0.054(2) Uiso 0.7 1 d . . P B 2
H5BA H 0.545496 0.280923 0.126361 0.065 Uiso 0.7 1 calc R U P B 2
C60B C 0.6548(6) 0.1755(6) 0.1697(3) 0.0577(18) Uiso 0.7 1 d . . P B 2
C48A C 0.1907(7) 0.2215(7) 0.0906(3) 0.072(2) Uiso 0.6 1 d . . P C 3
H48A H 0.206293 0.254676 0.057002 0.086 Uiso 0.6 1 calc R U P C 3
H48B H 0.223487 0.259879 0.114908 0.086 Uiso 0.6 1 calc R U P C 3
C49A C 0.2428(9) 0.1085(9) 0.0970(4) 0.082(3) Uiso 0.6 1 d . . P C 3
C76 C 0.1861(12) 0.0146(12) 0.0971(5) 0.074(4) Uiso 0.6 1 d . . P C 3
H76 H 0.109768 0.031782 0.086705 0.089 Uiso 0.6 1 calc R U P C 3
C75 C 0.2351(15) -0.0987(15) 0.1113(6) 0.102(5) Uiso 0.6 1 d . . P C 3
H75 H 0.200933 -0.160098 0.108881 0.123 Uiso 0.6 1 calc R U P C 3
C50A C 0.3406(14) -0.1042(14) 0.1290(6) 0.135(5) Uiso 0.6 1 d . . P C 3
H50A H 0.385790 -0.177204 0.133467 0.162 Uiso 0.6 1 calc R U P C 3
C73 C 0.396(2) -0.020(2) 0.1422(9) 0.149(8) Uiso 0.6 1 d . . P C 3
H73 H 0.463404 -0.035934 0.161066 0.179 Uiso 0.6 1 calc R U P C 3
C74 C 0.3378(17) 0.0905(17) 0.1238(7) 0.112(6) Uiso 0.6 1 d . . P C 3
H74 H 0.367422 0.152173 0.130773 0.134 Uiso 0.6 1 calc R U P C 3
C48B C 0.1907(7) 0.2215(7) 0.0906(3) 0.072(2) Uiso 0.28 1 d . . P C 4
H48C H 0.206293 0.254676 0.057002 0.086 Uiso 0.28 1 calc R U P C 4
H48D H 0.223487 0.259879 0.114908 0.086 Uiso 0.28 1 calc R U P C 4
C49B C 0.2428(9) 0.1085(9) 0.0970(4) 0.082(3) Uiso 0.28 1 d . . P C 4
C70 C 0.303(2) 0.073(2) 0.0401(11) 0.071(8) Uiso 0.28 1 d . . P C 4
H70 H 0.294002 0.124594 0.010812 0.085 Uiso 0.28 1 calc R U P C 4
C80A C 0.372(2) -0.052(2) 0.0410(11) 0.111(9) Uiso 0.28 1 d . . P C 4
H80A H 0.412452 -0.078724 0.013443 0.133 Uiso 0.28 1 calc R U P C 4
C77 C 0.369(2) -0.112(3) 0.0828(11) 0.072(8) Uiso 0.28 1 d . . P C 4
H77 H 0.395196 -0.187686 0.078735 0.086 Uiso 0.28 1 calc R U P C 4
C50B C 0.3406(14) -0.1042(14) 0.1290(6) 0.135(5) Uiso 0.28 1 d . . P C 4
H50B H 0.353832 -0.163799 0.155280 0.162 Uiso 0.28 1 calc R U P C 4
C71 C 0.278(3) 0.027(3) 0.1342(13) 0.083(9) Uiso 0.28 1 d . . P C 4
H71 H 0.266372 0.045836 0.166964 0.100 Uiso 0.28 1 calc R U P C 4
C48C C 0.1907(7) 0.2215(7) 0.0906(3) 0.072(2) Uiso 0.12 1 d . . P C 5
H48E H 0.221304 0.229232 0.123394 0.086 Uiso 0.12 1 calc R U P C 5
H48F H 0.202973 0.286727 0.068049 0.086 Uiso 0.12 1 calc R U P C 5
C72 C 0.422(3) -0.009(3) 0.0080(14) 0.08(2) Uiso 0.12 1 d G . P C 5
H72 H 0.491374 -0.043945 -0.004509 0.098 Uiso 0.12 1 calc R U P C 5
C83 C 0.363(3) 0.097(3) -0.0088(9) 0.034(10) Uiso 0.12 1 d G . P C 5
H83 H 0.370879 0.128883 -0.041906 0.041 Uiso 0.12 1 calc R U P C 5
C81 C 0.2915(19) 0.1574(18) 0.0228(8) 0.028(9) Uiso 0.12 1 d G . P C 5
H81 H 0.250943 0.230250 0.011289 0.033 Uiso 0.12 1 calc R U P C 5
C82 C 0.280(2) 0.111(2) 0.0712(8) 0.004(6) Uiso 0.12 1 d G . P C 5
C84 C 0.339(3) 0.004(2) 0.0881(11) 0.17(5) Uiso 0.12 1 d G . P C 5
H84 H 0.355220 -0.027230 0.121545 0.203 Uiso 0.12 1 calc R U P C 5
C80B C 0.372(2) -0.052(2) 0.0410(11) 0.111(9) Uiso 0.12 1 d G . P C 5
H80B H 0.353435 -0.121134 0.037796 0.133 Uiso 0.12 1 calc R U P C 5

loop_
_atom_site_aniso_label
_atom_site_aniso_U_11
_atom_site_aniso_U_22
_atom_site_aniso_U_33
_atom_site_aniso_U_23
_atom_site_aniso_U_13
_atom_site_aniso_U_12
C1 0.033(3) 0.017(2) 0.019(2) -0.0017(18) -0.0028(19) -0.008(2)
C2 0.035(3) 0.036(3) 0.027(3) -0.010(2) -0.005(2) -0.007(2)
C3 0.050(4) 0.047(3) 0.024(3) -0.014(2) -0.004(2) -0.012(3)
C4 0.046(3) 0.041(3) 0.028(3) -0.014(2) 0.011(2) -0.012(3)
C5 0.033(3) 0.034(3) 0.034(3) -0.012(2) 0.007(2) -0.008(2)
C6 0.032(3) 0.027(3) 0.022(2) -0.006(2) 0.002(2) -0.009(2)
C7 0.030(3) 0.072(5) 0.095(6) -0.051(4) 0.015(3) -0.019(3)
C8 0.050(4) 0.019(3) 0.068(4) -0.017(3) 0.020(3) -0.015(3)
C9 0.050(4) 0.036(3) 0.059(4) -0.013(3) -0.002(3) -0.003(3)
C10 0.035(3) 0.046(4) 0.077(5) -0.014(3) 0.000(3) -0.001(3)
C11 0.042(4) 0.052(4) 0.052(4) -0.017(3) 0.021(3) -0.009(3)
C12 0.052(4) 0.093(6) 0.078(5) -0.052(5) 0.013(4) -0.028(4)
C13 0.025(3) 0.027(3) 0.042(3) -0.006(2) -0.002(2) -0.012(2)
C14 0.025(3) 0.026(3) 0.043(3) -0.007(2) 0.002(2) -0.011(2)
C15 0.022(3) 0.036(3) 0.043(3) -0.003(2) -0.002(2) -0.001(2)
C17 0.043(3) 0.031(3) 0.046(3) -0.001(3) -0.011(3) -0.004(3)
C18 0.029(3) 0.029(3) 0.043(3) -0.002(2) -0.001(2) -0.003(2)
C19 0.042(3) 0.035(3) 0.047(4) -0.006(3) 0.003(3) 0.003(3)
C20 0.101(6) 0.055(4) 0.023(3) -0.015(3) 0.015(3) -0.043(4)
C1S 0.058(4) 0.073(5) 0.059(4) -0.009(4) 0.007(3) -0.023(4)
C21 0.055(4) 0.041(3) 0.013(2) 0.005(2) -0.008(2) -0.030(3)
C22 0.073(4) 0.049(4) 0.020(3) 0.007(2) -0.010(3) -0.032(3)
C23 0.071(5) 0.055(4) 0.024(3) 0.016(3) -0.014(3) -0.034(4)
C24 0.093(6) 0.060(5) 0.037(4) -0.003(3) 0.013(4) -0.029(4)
C25 0.048(3) 0.052(4) 0.022(3) 0.007(2) -0.014(2) -0.027(3)
C26 0.035(3) 0.046(3) 0.025(3) 0.008(2) -0.012(2) -0.014(3)
C27 0.021(2) 0.031(3) 0.026(2) 0.000(2) -0.0046(19) -0.006(2)
C28 0.023(3) 0.038(3) 0.031(3) 0.001(2) 0.001(2) -0.004(2)
C29 0.030(3) 0.039(3) 0.034(3) -0.002(2) 0.004(2) -0.002(2)
C30 0.035(3) 0.043(3) 0.046(3) -0.011(3) 0.006(3) 0.005(3)
C2S 0.041(4) 0.042(4) 0.072(5) -0.003(4) -0.002(3) 0.001(3)
C31 0.040(3) 0.034(3) 0.059(4) -0.006(3) 0.007(3) 0.007(3)
C32 0.035(3) 0.034(3) 0.039(3) 0.004(2) -0.004(2) -0.002(2)
C33 0.035(3) 0.034(3) 0.013(2) 0.0011(19) 0.0023(19) -0.012(2)
C34 0.043(3) 0.045(3) 0.020(2) -0.001(2) 0.001(2) -0.025(3)
C35 0.057(4) 0.045(3) 0.026(3) -0.012(2) 0.006(3) -0.025(3)
C36 0.051(4) 0.052(4) 0.026(3) -0.016(3) 0.013(3) -0.013(3)
C37 0.047(4) 0.068(4) 0.051(4) -0.025(3) 0.023(3) -0.032(3)
C38 0.052(4) 0.042(3) 0.041(3) -0.013(3) 0.015(3) -0.026(3)
C39 0.053(4) 0.021(3) 0.041(3) 0.005(2) 0.013(3) -0.012(2)
C40 0.059(4) 0.019(3) 0.051(4) 0.001(2) 0.013(3) -0.008(3)
C41 0.036(3) 0.024(3) 0.044(3) -0.008(2) 0.010(2) -0.012(2)
C42 0.048(4) 0.038(3) 0.053(4) -0.015(3) 0.009(3) -0.018(3)
C43 0.058(4) 0.023(3) 0.067(4) -0.016(3) 0.027(3) -0.013(3)
C44 0.061(4) 0.062(4) 0.060(4) -0.001(4) 0.015(3) -0.027(4)
C45 0.060(4) 0.057(4) 0.056(4) -0.015(3) -0.012(3) -0.018(4)
C46 0.070(5) 0.046(4) 0.071(5) -0.018(4) -0.014(4) -0.018(4)
C47 0.084(6) 0.062(5) 0.051(4) -0.003(4) -0.003(4) -0.031(4)
C51 0.120(8) 0.063(5) 0.057(5) 0.004(4) 0.006(5) -0.015(5)
C52 0.117(7) 0.073(6) 0.144(8) 0.012(5) -0.006(6) -0.041(6)
C53 0.101(7) 0.094(6) 0.169(8) 0.026(6) 0.011(6) -0.049(6)
C54 0.066(5) 0.065(5) 0.125(8) 0.044(5) -0.012(5) -0.028(4)
C56 0.055(4) 0.042(3) 0.036(3) -0.003(3) 0.001(3) -0.010(3)
C57 0.055(4) 0.051(4) 0.046(4) 0.003(3) -0.024(3) -0.006(3)
C58 0.057(4) 0.044(4) 0.067(5) -0.011(3) -0.017(4) 0.024(3)
C59 0.050(4) 0.044(4) 0.042(3) -0.014(3) -0.002(3) 0.013(3)
C64 0.071(6) 0.073(6) 0.104(7) -0.002(5) 0.014(5) -0.035(5)
C65 0.064(6) 0.084(6) 0.121(8) -0.014(6) -0.035(5) -0.037(5)
C66 0.080(6) 0.058(5) 0.066(5) -0.006(4) -0.028(4) -0.033(4)
P1 0.0210(6) 0.0225(6) 0.0341(7) -0.0022(5) 0.0027(5) -0.0055(5)
P2 0.0450(8) 0.0326(7) 0.0135(6) -0.0004(5) -0.0016(5) -0.0215(6)
P3 0.0339(7) 0.0191(6) 0.0445(8) -0.0098(6) 0.0103(6) -0.0116(5)
P4 0.0327(12) 0.0698(17) 0.0433(13) 0.0030(12) 0.0019(10) -0.0157(11)
P5 0.068(3) 0.072(3) 0.059(2) 0.005(2) 0.000(2) -0.034(2)
S1 0.0272(6) 0.0218(6) 0.0212(6) -0.0025(5) 0.0066(5) -0.0105(5)
S2 0.0350(7) 0.0230(6) 0.0185(6) -0.0065(5) 0.0039(5) -0.0142(5)
S3 0.0232(6) 0.0160(5) 0.0347(7) -0.0036(5) 0.0041(5) -0.0044(5)
S4 0.0195(5) 0.0170(5) 0.0137(5) -0.0009(4) 0.0003(4) -0.0064(4)
S5 0.0219(6) 0.0185(5) 0.0221(6) -0.0039(4) 0.0015(4) -0.0067(4)
S6 0.0252(6) 0.0293(6) 0.0212(6) 0.0001(5) -0.0043(5) -0.0111(5)
S7 0.0316(7) 0.0242(6) 0.0245(6) 0.0048(5) 0.0015(5) -0.0078(5)
Cl1 0.0277(6) 0.0184(5) 0.0188(5) 0.0007(4) -0.0042(4) -0.0076(4)
Cl2 0.0276(6) 0.0279(6) 0.0216(6) 0.0022(5) -0.0045(4) -0.0087(5)
Cl4 0.0260(6) 0.0252(6) 0.0262(6) -0.0025(5) 0.0038(5) -0.0117(5)
Mo1 0.0235(2) 0.01764(19) 0.01271(18) -0.00135(14) 0.00033(14) -0.00912(15)
Mo2 0.0222(2) 0.01485(19) 0.01813(19) -0.00188(14) 0.00213(15) -0.00772(15)
Mo3 0.0186(2) 0.01495(19) 0.01907(19) -0.00115(14) 0.00095(15) -0.00596(15)
N1 0.071(5) 0.072(4) 0.069(4) -0.020(4) -0.010(4) 0.018(3)

loop_
_atom_type_symbol
_atom_type_description
_atom_type_scat_dispersion_real
_atom_type_scat_dispersion_imag
_atom_type_scat_source
C C 0.0033 0.0016 'International Tables Vol C Tables 4.2.6.8 and 6.1.1.4'
H H 0.0000 0.0000 'International Tables Vol C Tables 4.2.6.8 and 6.1.1.4'
F F 0.0171 0.0103 'International Tables Vol C Tables 4.2.6.8 and 6.1.1.4'
P P 0.1023 0.0942 'International Tables Vol C Tables 4.2.6.8 and 6.1.1.4'
S S 0.1246 0.1234 'International Tables Vol C Tables 4.2.6.8 and 6.1.1.4'
Cl Cl 0.1484 0.1585 'International Tables Vol C Tables 4.2.6.8 and 6.1.1.4'
Mo Mo -1.6832 0.6857 'International Tables Vol C Tables 4.2.6.8 and 6.1.1.4'
N N 0.0061 0.0033 'International Tables Vol C Tables 4.2.6.8 and 6.1.1.4'

loop_
_geom_angle_atom_site_label_1
_geom_angle_atom_site_label_2
_geom_angle_atom_site_label_3
_geom_angle
_geom_angle_site_symmetry_1
_geom_angle_site_symmetry_3
C2 C1 C6 120.0(5) . .
C2 C1 S5 124.1(4) . .
C6 C1 S5 115.8(3) . .
C3 C2 C1 119.4(5) . .
C3 C2 H2A 120.3 . .
C1 C2 H2A 120.3 . .
C4 C3 C2 121.0(5) . .
C4 C3 H3A 119.5 . .
C2 C3 H3A 119.5 . .
C3 C4 C5 119.8(5) . .
C3 C4 H4A 120.1 . .
C5 C4 H4A 120.1 . .
C6 C5 C4 120.2(5) . .
C6 C5 H5A 119.9 . .
C4 C5 H5A 119.9 . .
C5 C6 C1 119.6(5) . .
C5 C6 H6A 120.2 . .
C1 C6 H6A 120.2 . .
C8 C7 C12 121.3(6) . .
C8 C7 H7A 119.4 . .
C12 C7 H7A 119.4 . .
C9 C8 C7 117.8(6) . .
C9 C8 C43 121.2(6) . .
C7 C8 C43 120.9(6) . .
C8 C9 C10 121.0(6) . .
C8 C9 H9A 119.5 . .
C10 C9 H9A 119.5 . .
C11 C10 C9 121.5(6) . .
C11 C10 H10A 119.3 . .
C9 C10 H10A 119.3 . .
C12 C11 C10 118.4(6) . .
C12 C11 H11A 120.8 . .
C10 C11 H11A 120.8 . .
C11 C12 C7 120.0(6) . .
C11 C12 H12A 120.0 . .
C7 C12 H12A 120.0 . .
C14 C13 S5 106.4(3) . .
C14 C13 H13A 110.5 . .
S5 C13 H13A 110.5 . .
C14 C13 H13B 110.5 . .
S5 C13 H13B 110.5 . .
H13A C13 H13B 108.6 . .
C13 C14 P1 110.5(3) . .
C13 C14 H14A 109.6 . .
P1 C14 H14A 109.6 . .
C13 C14 H14B 109.6 . .
P1 C14 H14B 109.6 . .
H14A C14 H14B 108.1 . .
C17 C15 P1 112.9(4) . .
C17 C15 H15A 109.0 . .
P1 C15 H15A 109.0 . .
C17 C15 H15B 109.0 . .
P1 C15 H15B 109.0 . .
H15A C15 H15B 107.8 . .
C18 C17 C15 114.5(5) . .
C18 C17 H17A 108.6 . .
C15 C17 H17A 108.6 . .
C18 C17 H17B 108.6 . .
C15 C17 H17B 108.6 . .
H17A C17 H17B 107.6 . .
C59 C18 C19 117.6(5) . .
C59 C18 C17 120.8(5) . .
C19 C18 C17 121.5(5) . .
C56 C19 C18 120.7(5) . .
C56 C19 H19A 119.6 . .
C18 C19 H19A 119.6 . .
C48C C20 P2 114.5(5) . .
C48B C20 P2 114.5(5) . .
C48A C20 P2 114.5(5) . .
C48A C20 H20A 108.6 . .
P2 C20 H20A 108.6 . .
C48A C20 H20B 108.6 . .
P2 C20 H20B 108.6 . .
H20A C20 H20B 107.6 . .
C2S C1S H1S1 109.5 . .
C2S C1S H1S2 109.5 . .
H1S1 C1S H1S2 109.5 . .
C2S C1S H1S3 109.5 . .
H1S1 C1S H1S3 109.5 . .
H1S2 C1S H1S3 109.5 . .
C22 C21 P2 116.3(4) . .
C22 C21 H21A 108.2 . .
P2 C21 H21A 108.2 . .
C22 C21 H21B 108.2 . .
P2 C21 H21B 108.2 . .
H21A C21 H21B 107.4 . .
C23 C22 C21 109.8(5) . .
C23 C22 H22A 109.7 . .
C21 C22 H22A 109.7 . .
C23 C22 H22B 109.7 . .
C21 C22 H22B 109.7 . .
H22A C22 H22B 108.2 . .
C54 C23 C24 117.7(7) . .
C54 C23 C22 120.4(7) . .
C24 C23 C22 121.9(6) . .
C23 C24 C51 122.9(8) . .
C23 C24 H24A 118.6 . .
C51 C24 H24A 118.6 . .
C26 C25 P2 112.2(4) . .
C26 C25 H25A 109.2 . .
P2 C25 H25A 109.2 . .
C26 C25 H25B 109.2 . .
P2 C25 H25B 109.2 . .
H25A C25 H25B 107.9 . .
C25 C26 S6 108.3(4) . .
C25 C26 H26A 110.0 . .
S6 C26 H26A 110.0 . .
C25 C26 H26B 110.0 . .
S6 C26 H26B 110.0 . .
H26A C26 H26B 108.4 . .
C32 C27 C28 119.7(5) . .
C32 C27 S6 124.3(4) . .
C28 C27 S6 116.0(4) . .
C29 C28 C27 119.6(5) . .
C29 C28 H28A 120.2 . .
C27 C28 H28A 120.2 . .
C30 C29 C28 120.7(5) . .
C30 C29 H29A 119.7 . .
C28 C29 H29A 119.7 . .
C29 C30 C31 119.8(5) . .
C29 C30 H30A 120.1 . .
C31 C30 H30A 120.1 . .
N1 C2S C1S 177.0(8) . .
C30 C31 C32 120.9(5) . .
C30 C31 H31A 119.6 . .
C32 C31 H31A 119.6 . .
C31 C32 C27 119.4(5) . .
C31 C32 H32A 120.3 . .
C27 C32 H32A 120.3 . .
C34 C33 C38 120.1(5) . .
C34 C33 S7 115.6(4) . .
C38 C33 S7 124.3(4) . .
C35 C34 C33 119.8(5) . .
C35 C34 H34A 120.1 . .
C33 C34 H34A 120.1 . .
C36 C35 C34 121.0(5) . .
C36 C35 H35A 119.5 . .
C34 C35 H35A 119.5 . .
C35 C36 C37 118.8(5) . .
C35 C36 H36A 120.6 . .
C37 C36 H36A 120.6 . .
C36 C37 C38 121.1(5) . .
C36 C37 H37A 119.4 . .
C38 C37 H37A 119.4 . .
C37 C38 C33 119.1(5) . .
C37 C38 H38A 120.4 . .
C33 C38 H38A 120.4 . .
C40 C39 S7 106.7(4) . .
C40 C39 H39A 110.4 . .
S7 C39 H39A 110.4 . .
C40 C39 H39B 110.4 . .
S7 C39 H39B 110.4 . .
H39A C39 H39B 108.6 . .
C39 C40 P3 110.3(4) . .
C39 C40 H40A 109.6 . .
P3 C40 H40A 109.6 . .
C39 C40 H40B 109.6 . .
P3 C40 H40B 109.6 . .
H40A C40 H40B 108.1 . .
C43 C41 P3 114.2(4) . .
C43 C41 H41A 108.7 . .
P3 C41 H41A 108.7 . .
C43 C41 H41B 108.7 . .
P3 C41 H41B 108.7 . .
H41A C41 H41B 107.6 . .
C44 C42 P3 110.6(4) . .
C44 C42 H42A 109.5 . .
P3 C42 H42A 109.5 . .
C44 C42 H42B 109.5 . .
P3 C42 H42B 109.5 . .
H42A C42 H42B 108.1 . .
C8 C43 C41 111.7(5) . .
C8 C43 H43A 109.3 . .
C41 C43 H43A 109.3 . .
C8 C43 H43B 109.3 . .
C41 C43 H43B 109.3 . .
H43A C43 H43B 107.9 . .
C42 C44 C45 113.1(5) . .
C42 C44 H44A 109.0 . .
C45 C44 H44A 109.0 . .
C42 C44 H44B 109.0 . .
C45 C44 H44B 109.0 . .
H44A C44 H44B 107.8 . .
C46 C45 C47 118.1(7) . .
C46 C45 C44 120.1(7) . .
C47 C45 C44 121.6(6) . .
C66 C46 C45 122.8(8) . .
C66 C46 H46A 118.6 . .
C45 C46 H46A 118.6 . .
C64 C47 C45 120.3(7) . .
C64 C47 H47A 119.8 . .
C45 C47 H47A 119.8 . .
C52 C51 C24 117.9(9) . .
C52 C51 H51A 121.0 . .
C24 C51 H51A 121.0 . .
C51 C52 C53 120.3(10) . .
C51 C52 H52A 119.9 . .
C53 C52 H52A 119.9 . .
C52 C53 C54 120.4(10) . .
C52 C53 H53A 119.8 . .
C54 C53 H53A 119.8 . .
C23 C54 C53 120.6(9) . .
C23 C54 H54A 119.7 . .
C53 C54 H54A 119.7 . .
C57 C56 C19 120.9(6) . .
C57 C56 H56A 119.6 . .
C19 C56 H56A 119.6 . .
C56 C57 C58 119.1(6) . .
C56 C57 H57A 120.4 . .
C58 C57 H57A 120.4 . .
C57 C58 C59 120.5(6) . .
C57 C58 H58A 119.8 . .
C59 C58 H58A 119.8 . .
C18 C59 C58 121.1(6) . .
C18 C59 H59A 119.5 . .
C58 C59 H59A 119.5 . .
C47 C64 C65 118.3(8) . .
C47 C64 H64A 120.9 . .
C65 C64 H64A 120.9 . .
C66 C65 C64 120.8(7) . .
C66 C65 H65A 119.6 . .
C64 C65 H65A 119.6 . .
C46 C66 C65 119.3(8) . .
C46 C66 H66A 120.3 . .
C65 C66 H66A 120.3 . .
F3B F3A P4 73.8(12) . .
F3A F3B F5A 132.5(19) . 2_666
F3A F3B P4 70.6(12) . .
F5A F3B P4 62.5(8) 2_666 .
F4B F4A P4 73.7(13) . .
F4B F4A F5B 134.7(16) . 2_666
P4 F4A F5B 61.3(7) . 2_666
F4A F4B P4 76.5(13) . .
F4A F4B F5A 121.8(17) . .
P4 F4B F5A 58.2(6) . .
F5B F5A F3B 116.5(14) . 2_666
F5B F5A P4 71.3(10) . .
F3B F5A P4 65.9(9) 2_666 .
F5B F5A F4B 105.1(12) . .
F3B F5A F4B 89.3(11) 2_666 .
P4 F5A F4B 57.6(6) . .
F5A F5B F4A 109.0(14) . 2_666
F5A F5B P4 66.5(10) . .
F4A F5B P4 58.7(7) 2_666 .
P5 F8 F10 48.5(9) . .
P5 F9 F10 45.9(8) . .
P5 F10 F8 60.0(11) . .
P5 F10 F9 56.8(10) . .
F8 F10 F9 74.1(11) . .
C15 P1 C14 102.5(2) . .
C15 P1 C16B 104.0(3) . .
C14 P1 C16B 105.4(2) . .
C15 P1 C16A 104.0(3) . .
C14 P1 C16A 105.4(2) . .
C15 P1 Mo3 120.11(18) . .
C14 P1 Mo3 105.56(17) . .
C16B P1 Mo3 117.34(18) . .
C16A P1 Mo3 117.34(18) . .
C25 P2 C20 103.3(3) . .
C25 P2 C21 105.5(3) . .
C20 P2 C21 104.6(3) . .
C25 P2 Mo1 106.18(17) . .
C20 P2 Mo1 120.0(2) . .
C21 P2 Mo1 115.76(15) . .
C42 P3 C41 104.5(3) . .
C42 P3 C40 99.8(3) . .
C41 P3 C40 106.7(3) . .
C42 P3 Mo2 120.7(2) . .
C41 P3 Mo2 116.55(17) . .
C40 P3 Mo2 106.58(18) . .
F4B P4 F4B 180.0 . 2_666
F4B P4 F5A 115.8(6) . 2_666
F4B P4 F5A 64.2(6) 2_666 2_666
F4B P4 F5A 64.2(6) . .
F4B P4 F5A 115.8(6) 2_666 .
F5A P4 F5A 180.0(5) 2_666 .
F4B P4 F4A 150.2(5) . 2_666
F4B P4 F4A 29.8(5) 2_666 2_666
F5A P4 F4A 88.5(4) 2_666 2_666
F5A P4 F4A 91.5(4) . 2_666
F4B P4 F4A 29.8(5) . .
F4B P4 F4A 150.2(5) 2_666 .
F5A P4 F4A 91.5(4) 2_666 .
F5A P4 F4A 88.5(4) . .
F4A P4 F4A 180.0 2_666 .
F4B P4 F3A 106.5(6) . 2_666
F4B P4 F3A 73.5(6) 2_666 2_666
F5A P4 F3A 92.9(4) 2_666 2_666
F5A P4 F3A 87.1(4) . 2_666
F4A P4 F3A 88.1(4) 2_666 2_666
F4A P4 F3A 91.9(4) . 2_666
F4B P4 F3A 73.5(6) . .
F4B P4 F3A 106.5(6) 2_666 .
F5A P4 F3A 87.1(4) 2_666 .
F5A P4 F3A 92.9(4) . .
F4A P4 F3A 91.9(4) 2_666 .
F4A P4 F3A 88.1(4) . .
F3A P4 F3A 180.0(5) 2_666 .
F4B P4 F3B 94.6(9) . .
F4B P4 F3B 85.4(9) 2_666 .
F5A P4 F3B 51.7(7) 2_666 .
F5A P4 F3B 128.3(7) . .
F4A P4 F3B 87.2(7) 2_666 .
F4A P4 F3B 92.8(7) . .
F3A P4 F3B 144.4(7) 2_666 .
F3A P4 F3B 35.6(7) . .
F4B P4 F3B 85.4(9) . 2_666
F4B P4 F3B 94.6(9) 2_666 2_666
F5A P4 F3B 128.3(7) 2_666 2_666
F5A P4 F3B 51.7(7) . 2_666
F4A P4 F3B 92.8(7) 2_666 2_666
F4A P4 F3B 87.2(7) . 2_666
F3A P4 F3B 35.6(7) 2_666 2_666
F3A P4 F3B 144.4(7) . 2_666
F3B P4 F3B 180.0 . 2_666
F4B P4 F5B 90.2(8) . .
F4B P4 F5B 89.8(8) 2_666 .
F5A P4 F5B 137.8(6) 2_666 .
F5A P4 F5B 42.2(6) . .
F4A P4 F5B 60.0(7) 2_666 .
F4A P4 F5B 120.0(7) . .
F3A P4 F5B 111.8(6) 2_666 .
F3A P4 F5B 68.2(6) . .
F3B P4 F5B 96.2(9) . .
F3B P4 F5B 83.8(9) 2_666 .
F4B P4 F5B 89.8(8) . 2_666
F4B P4 F5B 90.2(8) 2_666 2_666
F5A P4 F5B 42.2(6) 2_666 2_666
F5A P4 F5B 137.8(6) . 2_666
F4A P4 F5B 120.0(7) 2_666 2_666
F4A P4 F5B 60.0(7) . 2_666
F3A P4 F5B 68.2(6) 2_666 2_666
F3A P4 F5B 111.8(6) . 2_666
F3B P4 F5B 83.8(9) . 2_666
F3B P4 F5B 96.2(9) 2_666 2_666
F5B P4 F5B 180.0 . 2_666
F10 P5 F7 101.1(12) . .
F10 P5 F8 71.5(10) . .
F7 P5 F8 96.9(10) . .
F10 P5 F9 77.3(11) . .
F7 P5 F9 176.1(10) . .
F8 P5 F9 86.0(8) . .
F10 P5 F6 168.2(12) . .
F7 P5 F6 85.8(9) . .
F8 P5 F6 98.3(8) . .
F9 P5 F6 96.4(8) . .
F10 P5 F2 100.7(11) . .
F7 P5 F2 84.4(9) . .
F8 P5 F2 172.2(8) . .
F9 P5 F2 92.4(7) . .
F6 P5 F2 89.4(7) . .
Mo1 S1 Mo3 74.12(4) . .
Mo2 S2 Mo1 74.30(4) . .
Mo3 S3 Mo2 74.25(4) . .
Mo2 S4 Mo1 72.03(3) . .
Mo2 S4 Mo3 72.00(3) . .
Mo1 S4 Mo3 71.83(3) . .
C1 S5 C13 104.4(2) . .
C1 S5 Mo3 114.59(15) . .
C13 S5 Mo3 103.79(17) . .
C27 S6 C26 104.1(2) . .
C27 S6 Mo1 113.87(16) . .
C26 S6 Mo1 103.51(18) . .
C33 S7 C39 104.2(2) . .
C33 S7 Mo2 111.38(16) . .
C39 S7 Mo2 103.12(19) . .
S1 Mo1 S2 97.81(4) . .
S1 Mo1 S4 105.62(4) . .
S2 Mo1 S4 105.34(4) . .
S1 Mo1 Cl1 90.38(4) . .
S2 Mo1 Cl1 160.56(4) . .
S4 Mo1 Cl1 89.21(4) . .
S1 Mo1 P2 87.73(4) . .
S2 Mo1 P2 81.45(4) . .
S4 Mo1 P2 163.73(5) . .
Cl1 Mo1 P2 81.30(4) . .
S1 Mo1 S6 164.70(4) . .
S2 Mo1 S6 88.40(4) . .
S4 Mo1 S6 85.99(4) . .
Cl1 Mo1 S6 79.67(4) . .
P2 Mo1 S6 79.35(4) . .
S1 Mo1 Mo3 53.08(3) . .
S2 Mo1 Mo3 98.29(3) . .
S4 Mo1 Mo3 54.14(3) . .
Cl1 Mo1 Mo3 100.72(3) . .
P2 Mo1 Mo3 140.60(4) . .
S6 Mo1 Mo3 140.00(3) . .
S1 Mo1 Mo2 99.16(3) . .
S2 Mo1 Mo2 52.79(3) . .
S4 Mo1 Mo2 53.96(3) . .
Cl1 Mo1 Mo2 143.17(3) . .
P2 Mo1 Mo2 134.19(3) . .
S6 Mo1 Mo2 95.73(3) . .
Mo3 Mo1 Mo2 60.069(14) . .
S2 Mo2 S3 96.48(5) . .
S2 Mo2 S4 105.51(4) . .
S3 Mo2 S4 105.52(4) . .
S2 Mo2 Cl4 91.53(4) . .
S3 Mo2 Cl4 160.59(4) . .
S4 Mo2 Cl4 89.20(4) . .
S2 Mo2 P3 87.89(5) . .
S3 Mo2 P3 81.57(4) . .
S4 Mo2 P3 163.72(4) . .
Cl4 Mo2 P3 81.09(4) . .
S2 Mo2 S7 164.86(4) . .
S3 Mo2 S7 87.95(4) . .
S4 Mo2 S7 87.10(4) . .
Cl4 Mo2 S7 80.09(4) . .
P3 Mo2 S7 78.42(4) . .
S2 Mo2 Mo1 52.91(3) . .
S3 Mo2 Mo1 97.93(3) . .
S4 Mo2 Mo1 54.01(3) . .
Cl4 Mo2 Mo1 101.00(3) . .
P3 Mo2 Mo1 140.65(4) . .
S7 Mo2 Mo1 140.90(3) . .
S2 Mo2 Mo3 98.25(3) . .
S3 Mo2 Mo3 52.76(3) . .
S4 Mo2 Mo3 54.09(3) . .
Cl4 Mo2 Mo3 143.29(3) . .
P3 Mo2 Mo3 134.28(4) . .
S7 Mo2 Mo3 95.95(3) . .
Mo1 Mo2 Mo3 59.900(14) . .
S3 Mo3 S1 97.50(4) . .
S3 Mo3 S4 105.58(4) . .
S1 Mo3 S4 105.24(4) . .
S3 Mo3 Cl2 92.35(4) . .
S1 Mo3 Cl2 159.12(4) . .
S4 Mo3 Cl2 89.63(4) . .
S3 Mo3 P1 87.65(4) . .
S1 Mo3 P1 80.61(4) . .
S4 Mo3 P1 164.40(4) . .
Cl2 Mo3 P1 81.46(4) . .
S3 Mo3 S5 165.45(4) . .
S1 Mo3 S5 85.55(4) . .
S4 Mo3 S5 87.17(4) . .
Cl2 Mo3 S5 80.55(4) . .
P1 Mo3 S5 78.79(4) . .
S3 Mo3 Mo1 98.21(3) . .
S1 Mo3 Mo1 52.80(3) . .
S4 Mo3 Mo1 54.03(3) . .
Cl2 Mo3 Mo1 143.64(3) . .
P1 Mo3 Mo1 133.40(3) . .
S5 Mo3 Mo1 94.96(3) . .
S3 Mo3 Mo2 52.99(3) . .
S1 Mo3 Mo2 98.92(3) . .
S4 Mo3 Mo2 53.92(3) . .
Cl2 Mo3 Mo2 101.70(3) . .
P1 Mo3 Mo2 140.45(3) . .
S5 Mo3 Mo2 140.77(3) . .
Mo1 Mo3 Mo2 60.031(14) . .
C2A C16A P1 121.3(9) . .
C2A C16A H16A 107.0 . .
P1 C16A H16A 107.0 . .
C2A C16A H16B 107.0 . .
P1 C16A H16B 107.0 . .
H16A C16A H16B 106.7 . .
C60A C62A C63A 121.3(7) . .
C60A C62A H62A 119.3 . .
C63A C62A H62A 119.3 . .
C62A C63A C3A 118.6(10) . .
C62A C63A H63A 120.7 . .
C3A C63A H63A 120.7 . .
C16A C2A C60A 114.1(14) . .
C16A C2A H2A1 108.7 . .
C60A C2A H2A1 108.7 . .
C16A C2A H2A2 108.7 . .
C60A C2A H2A2 108.7 . .
H2A1 C2A H2A2 107.6 . .
C4A C3A C63A 125(2) . .
C4A C3A H3AA 117.5 . .
C63A C3A H3AA 117.5 . .
C3A C4A C5A 118(3) . .
C3A C4A H4AA 121.1 . .
C5A C4A H4AA 121.1 . .
C4A C5A C60A 117(2) . .
C4A C5A H5A1 121.7 . .
C60A C5A H5A1 121.7 . .
C62A C60A C2A 144.8(10) . .
C62A C60A C5A 114.3(11) . .
C2A C60A C5A 94.5(13) . .
C1A C16B P1 115.4(5) . .
C1A C16B H16C 108.4 . .
P1 C16B H16C 108.4 . .
C1A C16B H16D 108.4 . .
P1 C16B H16D 108.4 . .
H16C C16B H16D 107.5 . .
C60B C62B C63B 121.3(7) . .
C60B C62B H62B 119.3 . .
C63B C62B H62B 119.3 . .
C3B C63B C62B 119.4(8) . .
C3B C63B H63B 120.3 . .
C62B C63B H63B 120.3 . .
C16B C1A C60B 110.5(6) . .
C16B C1A H1A1 109.6 . .
C60B C1A H1A1 109.6 . .
C16B C1A H1A2 109.6 . .
C60B C1A H1A2 109.6 . .
H1A1 C1A H1A2 108.1 . .
C63B C3B C4B 121.0(11) . .
C63B C3B H3BA 119.5 . .
C4B C3B H3BA 119.5 . .
C3B C4B C5B 117.2(11) . .
C3B C4B H4BA 121.4 . .
C5B C4B H4BA 121.4 . .
C60B C5B C4B 121.8(10) . .
C60B C5B H5BA 119.1 . .
C4B C5B H5BA 119.1 . .
C5B C60B C62B 118.4(8) . .
C5B C60B C1A 124.5(8) . .
C62B C60B C1A 116.3(7) . .
C49A C48A C20 113.6(8) . .
C49A C48A H48A 108.9 . .
C20 C48A H48A 108.9 . .
C49A C48A H48B 108.9 . .
C20 C48A H48B 108.9 . .
H48A C48A H48B 107.7 . .
C74 C49A C48A 111.4(13) . .
C74 C49A C76 117.3(14) . .
C48A C49A C76 125.7(10) . .
C75 C76 C49A 125.7(14) . .
C75 C76 H76 117.1 . .
C49A C76 H76 117.1 . .
C50A C75 C76 107.7(16) . .
C50A C75 H75 126.2 . .
C76 C75 H75 126.2 . .
C75 C50A C73 131.9(19) . .
C75 C50A H50A 114.1 . .
C73 C50A H50A 114.1 . .
C50A C73 C74 113(2) . .
C50A C73 H73 123.5 . .
C74 C73 H73 123.5 . .
C49A C74 C73 121(2) . .
C49A C74 H74 119.4 . .
C73 C74 H74 119.4 . .
C49B C48B C20 113.6(8) . .
C49B C48B H48C 108.9 . .
C20 C48B H48C 108.9 . .
C49B C48B H48D 108.9 . .
C20 C48B H48D 108.9 . .
H48C C48B H48D 107.7 . .
C71 C49B C48B 138.7(18) . .
C71 C49B C70 111.1(19) . .
C48B C49B C70 108.7(12) . .
C80A C70 C49B 116(2) . .
C80A C70 H70 122.0 . .
C49B C70 H70 122.0 . .
C77 C80A C70 113(3) . .
C77 C80A H80A 123.5 . .
C70 C80A H80A 123.5 . .
C80A C77 C50B 142(3) . .
C80A C77 H77 109.1 . .
C50B C77 H77 109.1 . .
C77 C50B C71 109(2) . .
C77 C50B H50B 125.6 . .
C71 C50B H50B 125.6 . .
C49B C71 C50B 127(3) . .
C49B C71 H71 116.6 . .
C50B C71 H71 116.6 . .
C20 C48C C82 130.1(11) . .
C20 C48C H48E 104.8 . .
C82 C48C H48E 104.8 . .
C20 C48C H48F 104.8 . .
C82 C48C H48F 104.8 . .
H48E C48C H48F 105.8 . .
C83 C72 C80B 110.0(18) . .
C83 C72 H72 125.0 . .
C80B C72 H72 125.0 . .
C72 C83 C81 120.0 . .
C72 C83 H83 120.0 . .
C81 C83 H83 120.0 . .
C83 C81 C82 120.0 . .
C83 C81 H81 120.0 . .
C82 C81 H81 120.0 . .
C81 C82 C84 120.0 . .
C81 C82 C48C 98.1(14) . .
C84 C82 C48C 141.8(14) . .
C80B C84 C82 105.5(15) . .
C80B C84 H84 127.2 . .
C82 C84 H84 127.2 . .
C84 C80B C72 122(3) . .
C84 C80B H80B 119.2 . .
C72 C80B H80B 119.2 . .

loop_
_geom_bond_atom_site_label_1
_geom_bond_atom_site_label_2
_geom_bond_distance
_geom_bond_site_symmetry_2
C1 C2 1.391(7) .
C1 C6 1.391(7) .
C1 S5 1.784(5) .
C2 C3 1.375(7) .
C2 H2A 0.9500 .
C3 C4 1.375(8) .
C3 H3A 0.9500 .
C4 C5 1.384(7) .
C4 H4A 0.9500 .
C5 C6 1.381(7) .
C5 H5A 0.9500 .
C6 H6A 0.9500 .
C7 C8 1.368(9) .
C7 C12 1.392(9) .
C7 H7A 0.9500 .
C8 C9 1.356(9) .
C8 C43 1.506(8) .
C9 C10 1.369(9) .
C9 H9A 0.9500 .
C10 C11 1.362(9) .
C10 H10A 0.9500 .
C11 C12 1.357(9) .
C11 H11A 0.9500 .
C12 H12A 0.9500 .
C13 C14 1.525(7) .
C13 S5 1.819(5) .
C13 H13A 0.9900 .
C13 H13B 0.9900 .
C14 P1 1.839(5) .
C14 H14A 0.9900 .
C14 H14B 0.9900 .
C15 C17 1.516(8) .
C15 P1 1.835(5) .
C15 H15A 0.9900 .
C15 H15B 0.9900 .
C17 C18 1.514(7) .
C17 H17A 0.9900 .
C17 H17B 0.9900 .
C18 C59 1.377(7) .
C18 C19 1.389(8) .
C19 C56 1.384(8) .
C19 H19A 0.9500 .
C20 C48C 1.503(11) .
C20 C48B 1.503(11) .
C20 C48A 1.503(11) .
C20 P2 1.822(6) .
C20 H20A 0.9900 .
C20 H20B 0.9900 .
C1S C2S 1.466(10) .
C1S H1S1 0.9800 .
C1S H1S2 0.9800 .
C1S H1S3 0.9800 .
C21 C22 1.532(7) .
C21 P2 1.834(5) .
C21 H21A 0.9900 .
C21 H21B 0.9900 .
C22 C23 1.509(8) .
C22 H22A 0.9900 .
C22 H22B 0.9900 .
C23 C54 1.352(10) .
C23 C24 1.373(10) .
C24 C51 1.383(11) .
C24 H24A 0.9500 .
C25 C26 1.516(8) .
C25 P2 1.821(6) .
C25 H25A 0.9900 .
C25 H25B 0.9900 .
C26 S6 1.825(5) .
C26 H26A 0.9900 .
C26 H26B 0.9900 .
C27 C32 1.393(7) .
C27 C28 1.394(7) .
C27 S6 1.788(5) .
C28 C29 1.384(7) .
C28 H28A 0.9500 .
C29 C30 1.371(8) .
C29 H29A 0.9500 .
C30 C31 1.378(8) .
C30 H30A 0.9500 .
C2S N1 1.130(9) .
C31 C32 1.381(8) .
C31 H31A 0.9500 .
C32 H32A 0.9500 .
C33 C34 1.378(7) .
C33 C38 1.382(7) .
C33 S7 1.789(5) .
C34 C35 1.375(8) .
C34 H34A 0.9500 .
C35 C36 1.373(8) .
C35 H35A 0.9500 .
C36 C37 1.380(8) .
C36 H36A 0.9500 .
C37 C38 1.382(8) .
C37 H37A 0.9500 .
C38 H38A 0.9500 .
C39 C40 1.524(8) .
C39 S7 1.821(5) .
C39 H39A 0.9900 .
C39 H39B 0.9900 .
C40 P3 1.853(6) .
C40 H40A 0.9900 .
C40 H40B 0.9900 .
C41 C43 1.538(7) .
C41 P3 1.834(5) .
C41 H41A 0.9900 .
C41 H41B 0.9900 .
C42 C44 1.447(9) .
C42 P3 1.827(6) .
C42 H42A 0.9900 .
C42 H42B 0.9900 .
C43 H43A 0.9900 .
C43 H43B 0.9900 .
C44 C45 1.566(9) .
C44 H44A 0.9900 .
C44 H44B 0.9900 .
C45 C46 1.358(9) .
C45 C47 1.403(10) .
C46 C66 1.356(9) .
C46 H46A 0.9500 .
C47 C64 1.387(11) .
C47 H47A 0.9500 .
C51 C52 1.357(14) .
C51 H51A 0.9500 .
C52 C53 1.369(14) .
C52 H52A 0.9500 .
C53 C54 1.382(12) .
C53 H53A 0.9500 .
C54 H54A 0.9500 .
C56 C57 1.355(9) .
C56 H56A 0.9500 .
C57 C58 1.374(9) .
C57 H57A 0.9500 .
C58 C59 1.382(9) .
C58 H58A 0.9500 .
C59 H59A 0.9500 .
C64 C65 1.403(12) .
C64 H64A 0.9500 .
C65 C66 1.362(12) .
C65 H65A 0.9500 .
C66 H66A 0.9500 .
F2 P5 1.532(11) .
F3A F3B 0.987(19) .
F3A P4 1.598(6) .
F3B F5A 1.40(2) 2_666
F3B P4 1.627(19) .
F4A F4B 0.813(15) .
F4A P4 1.591(8) .
F4A F5B 1.614(19) 2_666
F4B P4 1.570(15) .
F4B F5A 1.675(17) .
F5A F5B 1.158(17) .
F5A P4 1.580(8) .
F5B P4 1.633(18) .
F6 P5 1.506(14) .
F7 P5 1.48(2) .
F8 P5 1.479(14) .
F8 F10 1.62(2) .
F9 P5 1.490(14) .
F9 F10 1.74(2) .
F10 P5 1.28(2) .
P1 C16B 1.839(6) .
P1 C16A 1.839(6) .
P1 Mo3 2.5599(13) .
P2 Mo1 2.5565(13) .
P3 Mo2 2.5529(13) .
S1 Mo1 2.2916(12) .
S1 Mo3 2.3000(12) .
S2 Mo2 2.2922(12) .
S2 Mo1 2.2960(12) .
S3 Mo3 2.2928(12) .
S3 Mo2 2.2997(12) .
S4 Mo2 2.3554(11) .
S4 Mo1 2.3570(11) .
S4 Mo3 2.3604(11) .
S5 Mo3 2.6188(12) .
S6 Mo1 2.6030(13) .
S7 Mo2 2.6529(12) .
Cl1 Mo1 2.4720(11) .
Cl2 Mo3 2.4572(12) .
Cl4 Mo2 2.4751(12) .
Mo1 Mo3 2.7670(6) .
Mo1 Mo2 2.7707(5) .
Mo2 Mo3 2.7718(5) .
C16A C2A 1.41(2) .
C16A H16A 0.9900 .
C16A H16B 0.9900 .
C62A C60A 1.351(9) .
C62A C63A 1.372(9) .
C62A H62A 0.9500 .
C63A C3A 1.58(2) .
C63A H63A 0.9500 .
C2A C60A 1.56(2) .
C2A H2A1 0.9900 .
C2A H2A2 0.9900 .
C3A C4A 1.33(3) .
C3A H3AA 0.9500 .
C4A C5A 1.45(4) .
C4A H4AA 0.9500 .
C5A C60A 1.76(3) .
C5A H5A1 0.9500 .
C16B C1A 1.499(10) .
C16B H16C 0.9900 .
C16B H16D 0.9900 .
C62B C60B 1.351(9) .
C62B C63B 1.372(9) .
C62B H62B 0.9500 .
C63B C3B 1.288(12) .
C63B H63B 0.9500 .
C1A C60B 1.542(10) .
C1A H1A1 0.9900 .
C1A H1A2 0.9900 .
C3B C4B 1.388(15) .
C3B H3BA 0.9500 .
C4B C5B 1.393(14) .
C4B H4BA 0.9500 .
C5B C60B 1.298(11) .
C5B H5BA 0.9500 .
C48A C49A 1.401(13) .
C48A H48A 0.9900 .
C48A H48B 0.9900 .
C49A C74 1.34(2) .
C49A C76 1.475(17) .
C76 C75 1.41(2) .
C76 H76 0.9500 .
C75 C50A 1.37(2) .
C75 H75 0.9500 .
C50A C73 1.43(3) .
C50A H50A 0.9500 .
C73 C74 1.43(3) .
C73 H73 0.9500 .
C74 H74 0.9500 .
C48B C49B 1.401(13) .
C48B H48C 0.9900 .
C48B H48D 0.9900 .
C49B C71 1.34(3) .
C49B C70 1.78(3) .
C70 C80A 1.59(4) .
C70 H70 0.9500 .
C80A C77 1.28(4) .
C80A H80A 0.9500 .
C77 C50B 1.31(3) .
C77 H77 0.9500 .
C50B C71 1.67(4) .
C50B H50B 0.9500 .
C71 H71 0.9500 .
C48C C82 1.70(3) .
C48C H48E 0.9900 .
C48C H48F 0.9900 .
C72 C83 1.3900 .
C72 C80B 1.21(4) .
C72 H72 0.9500 .
C83 C81 1.3900 .
C83 H83 0.9500 .
C81 C82 1.3900 .
C81 H81 0.9500 .
C82 C84 1.3900 .
C84 C80B 1.54(4) .
C84 H84 0.9500 .
C80B H80B 0.9500 .
